data_4310929
loop_
_publ_author_name
'Paul Sood'
'Mohan Koutha'
'Maomian Fan'
'Yaroslav Klichko'
'Hongming Zhang'
'Michael Lattman'

_publ_section_title
;
 Phosphorus-Based p-tert-Butylcalix[5]arene Ligands
;
_journal_name_full 'Inorganic Chemistry'
_journal_page_first 2975
_journal_page_last 2980
_journal_paper_doi 10.1021/ic035359d
_journal_volume 43
_journal_year 2004
_chemical_formula_sum 'C120 H145 O10 P2'
_chemical_formula_weight 1809.30
_chemical_name_systematic
; 
 ? 
;
_space_group_IT_number 2
_symmetry_cell_setting triclinic
_symmetry_space_group_name_Hall '-P 1'
_symmetry_space_group_name_H-M 'P -1'
_atom_sites_solution_hydrogens geom
_atom_sites_solution_primary direct
_atom_sites_solution_secondary difmap
_audit_creation_method SHELXL-97
_cell_angle_alpha 89.395(1)
_cell_angle_beta 84.826(1)
_cell_angle_gamma 83.546(1)
_cell_formula_units_Z 2
_cell_length_a 13.744(1)
_cell_length_b 17.404(1)
_cell_length_c 21.924(2)
_cell_measurement_reflns_used 18324
_cell_measurement_temperature 473(2)
_cell_measurement_theta_max 28.22
_cell_measurement_theta_min 2.28
_cell_volume 5189.8(7)
_computing_cell_refinement 'Bruker SAINT'
_computing_data_collection 'Bruker SMART'
_computing_data_reduction 'Bruker SAINT'
_computing_molecular_graphics 'Bruker SHELXTL'
_computing_publication_material 'Bruker SHELXTL'
_computing_structure_refinement 'SHELXL-97 (Sheldrick, 1997)'
_computing_structure_solution 'SHELXS-97 (Sheldrick, 1990)'
_diffrn_ambient_temperature 200(2)
_diffrn_detector_area_resol_mean 83.33
_diffrn_measured_fraction_theta_full 0.952
_diffrn_measured_fraction_theta_max 0.952
_diffrn_measurement_device_type 'Bruker APEX CCD detector'
_diffrn_measurement_method 'phi and omega scans'
_diffrn_radiation_monochromator graphite
_diffrn_radiation_source 'fine-focus sealed tube'
_diffrn_radiation_type MoK\a
_diffrn_radiation_wavelength 0.71073
_diffrn_reflns_av_R_equivalents 0.060
_diffrn_reflns_av_sigmaI/netI 0.083
_diffrn_reflns_limit_h_max 18
_diffrn_reflns_limit_h_min -18
_diffrn_reflns_limit_k_max 23
_diffrn_reflns_limit_k_min -22
_diffrn_reflns_limit_l_max 29
_diffrn_reflns_limit_l_min -28
_diffrn_reflns_number 63333
_diffrn_reflns_theta_full 28.34
_diffrn_reflns_theta_max 28.34
_diffrn_reflns_theta_min 1.50
_exptl_absorpt_coefficient_mu 0.101
_exptl_absorpt_correction_T_max 0.985
_exptl_absorpt_correction_T_min 0.961
_exptl_absorpt_correction_type multi-scan
_exptl_absorpt_process_details 'SADABS, Bruker 2003'
_exptl_crystal_colour colorless
_exptl_crystal_density_diffrn 1.158
_exptl_crystal_density_method 'not measured'
_exptl_crystal_description plates
_exptl_crystal_F_000 1950
_exptl_crystal_size_max 0.40
_exptl_crystal_size_mid 0.30
_exptl_crystal_size_min 0.15
_refine_diff_density_max 0.479
_refine_diff_density_min -0.357
_refine_diff_density_rms 0.063
_refine_ls_extinction_method none
_refine_ls_goodness_of_fit_ref 1.049
_refine_ls_hydrogen_treatment mixed
_refine_ls_matrix_type full
_refine_ls_number_parameters 1255
_refine_ls_number_reflns 24657
_refine_ls_number_restraints 30
_refine_ls_restrained_S_all 1.048
_refine_ls_R_factor_all 0.125
_refine_ls_R_factor_gt 0.083
_refine_ls_shift/su_max 0.000
_refine_ls_shift/su_mean 0.000
_refine_ls_structure_factor_coef Fsqd
_refine_ls_weighting_details 'calc w=1/[\s^2^(Fo^2^)+(0.1000P)^2^+1.4717P] where P=(Fo^2^+2Fc^2^)/3'
_refine_ls_weighting_scheme calc
_refine_ls_wR_factor_gt 0.187
_refine_ls_wR_factor_ref 0.208
_reflns_number_gt 16602
_reflns_number_total 24657
_reflns_threshold_expression >2sigma(I)
_cod_data_source_file ic035359dsi20031124_025643_4.cif
_cod_data_source_block 6(kmdmers)
_cod_depositor_comments
;
The following automatic conversions were performed:
'_symmetry_cell_setting' value 'Triclinic' changed to 'triclinic'
according to '/home/saulius/struct/CIF-dictionaries/cif_core.dic'
dictionary named 'cif_core.dic' version 2.4.1 from 2010-06-29.

Automatic conversion script
Id: cif_fix_enum 1527 2010-12-29 10:47:43Z saulius 
;
_cod_database_code 4310929

loop_
_symmetry_equiv_pos_as_xyz
'x, y, z'
'-x, -y, -z'

loop_
_atom_site_label
_atom_site_type_symbol
_atom_site_fract_x
_atom_site_fract_y
_atom_site_fract_z
_atom_site_U_iso_or_equiv
_atom_site_adp_type
_atom_site_occupancy
_atom_site_symmetry_multiplicity
_atom_site_calc_flag
_atom_site_refinement_flags
_atom_site_disorder_assembly
_atom_site_disorder_group
P1 P 0.97020(5) 0.62146(4) 0.31127(3) 0.02558(16) Uani 1 1 d . . .
P2 P 0.12790(5) 0.27960(4) 0.04543(3) 0.02348(16) Uani 1 1 d . . .
O1 O 0.97116(13) 0.57418(10) 0.37579(8) 0.0263(4) Uani 1 1 d . . .
O2 O 0.92379(13) 0.56194(10) 0.26812(8) 0.0270(4) Uani 1 1 d . . .
O3 O 0.86920(13) 0.67762(10) 0.33314(8) 0.0278(4) Uani 1 1 d . . .
O4 O 1.07015(15) 0.83628(13) 0.32606(10) 0.0401(5) Uani 1 1 d . . .
H4 H 1.1120 0.8267 0.3503 0.060 Uiso 1 1 calc R . .
O5 O 0.97344(14) 0.76147(11) 0.49397(10) 0.0392(5) Uani 1 1 d . . .
H5 H 0.9442 0.7986 0.4775 0.059 Uiso 1 1 calc R . .
O6 O 0.15743(12) 0.23243(10) -0.01995(8) 0.0250(4) Uani 1 1 d . . .
O7 O 0.05796(12) 0.35242(9) 0.02094(8) 0.0227(4) Uani 1 1 d . . .
O8 O 0.23248(13) 0.31554(10) 0.04538(8) 0.0256(4) Uani 1 1 d . . .
O9 O 0.40567(16) 0.13131(11) 0.01553(8) 0.0355(5) Uani 1 1 d . . .
H9 H 0.3753 0.1003 -0.0007 0.053 Uiso 1 1 calc R . .
O10 O 0.18095(14) 0.06742(12) 0.09342(9) 0.0367(5) Uani 1 1 d . . .
H10 H 0.2283 0.0606 0.1138 0.055 Uiso 1 1 calc R . .
C11 C 1.04905(18) 0.52095(14) 0.39297(12) 0.0228(5) Uani 1 1 d . . .
C12 C 1.08777(18) 0.53693(15) 0.44739(12) 0.0236(5) Uani 1 1 d . . .
C13 C 1.16017(19) 0.48283(15) 0.46852(12) 0.0274(6) Uani 1 1 d . . .
H13 H 1.1859 0.4927 0.5051 0.033 Uiso 1 1 calc R . .
C14 C 1.19517(19) 0.41504(15) 0.43715(12) 0.0274(6) Uani 1 1 d . . .
C15 C 1.15251(19) 0.40139(15) 0.38391(13) 0.0273(6) Uani 1 1 d . . .
H15 H 1.1741 0.3558 0.3626 0.033 Uiso 1 1 calc R . .
C16 C 1.07856(18) 0.45252(15) 0.36033(12) 0.0244(5) Uani 1 1 d . . .
C17 C 1.2771(2) 0.36037(17) 0.46248(14) 0.0355(7) Uani 1 1 d . . .
C18 C 1.3672(2) 0.4045(2) 0.4670(2) 0.0614(11) Uani 1 1 d . . .
H18A H 1.4208 0.3697 0.4798 0.092 Uiso 1 1 calc R . .
H18B H 1.3511 0.4455 0.4964 0.092 Uiso 1 1 calc R . .
H18C H 1.3860 0.4259 0.4278 0.092 Uiso 1 1 calc R . .
C19 C 1.2428(3) 0.3324(2) 0.52614(16) 0.0509(9) Uani 1 1 d . . .
H19A H 1.1912 0.3001 0.5231 0.076 Uiso 1 1 calc R . .
H19B H 1.2186 0.3761 0.5517 0.076 Uiso 1 1 calc R . .
H19C H 1.2969 0.3033 0.5438 0.076 Uiso 1 1 calc R . .
C20 C 1.3081(3) 0.2906(2) 0.42176(18) 0.0618(11) Uani 1 1 d . . .
H20A H 1.2531 0.2615 0.4193 0.093 Uiso 1 1 calc R . .
H20B H 1.3606 0.2586 0.4386 0.093 Uiso 1 1 calc R . .
H20C H 1.3301 0.3074 0.3815 0.093 Uiso 1 1 calc R . .
C21 C 0.8718(2) 0.50276(15) 0.29419(12) 0.0257(6) Uani 1 1 d . . .
C22 C 0.9287(2) 0.43367(15) 0.30575(12) 0.0260(6) Uani 1 1 d . . .
C23 C 0.8802(2) 0.37041(15) 0.32500(12) 0.0295(6) Uani 1 1 d . . .
H23 H 0.9172 0.3237 0.3323 0.035 Uiso 1 1 calc R . .
C24 C 0.7781(2) 0.37485(16) 0.33359(13) 0.0309(6) Uani 1 1 d . . .
C25 C 0.7262(2) 0.44740(16) 0.32592(13) 0.0319(6) Uani 1 1 d . . .
H25 H 0.6581 0.4524 0.3332 0.038 Uiso 1 1 calc R . .
C26 C 0.7715(2) 0.51296(15) 0.30781(12) 0.0269(6) Uani 1 1 d . . .
C27 C 0.7271(2) 0.30272(17) 0.35004(14) 0.0362(7) Uani 1 1 d . . .
C28 C 0.7769(3) 0.2557(2) 0.3982(2) 0.0769(14) Uani 1 1 d . . .
H28A H 0.7388 0.2145 0.4112 0.115 Uiso 1 1 calc R . .
H28B H 0.7825 0.2880 0.4326 0.115 Uiso 1 1 calc R . .
H28C H 0.8412 0.2344 0.3818 0.115 Uiso 1 1 calc R . .
C29 C 0.7305(6) 0.2541(3) 0.2935(2) 0.153(3) Uani 1 1 d . . .
H29A H 0.7975 0.2426 0.2768 0.229 Uiso 1 1 calc R . .
H29B H 0.6931 0.2818 0.2638 0.229 Uiso 1 1 calc R . .
H29C H 0.7032 0.2067 0.3039 0.229 Uiso 1 1 calc R . .
C30 C 0.6217(3) 0.3219(3) 0.3758(3) 0.116(2) Uani 1 1 d . . .
H30A H 0.5940 0.2751 0.3873 0.175 Uiso 1 1 calc R . .
H30B H 0.5846 0.3484 0.3453 0.175 Uiso 1 1 calc R . .
H30C H 0.6193 0.3545 0.4111 0.175 Uiso 1 1 calc R . .
C31 C 0.80719(19) 0.70347(15) 0.28750(12) 0.0247(6) Uani 1 1 d . . .
C32 C 0.73066(19) 0.66090(15) 0.27629(12) 0.0251(6) Uani 1 1 d . . .
C33 C 0.66730(19) 0.69022(15) 0.23388(12) 0.0259(6) Uani 1 1 d . . .
H33 H 0.6160 0.6623 0.2259 0.031 Uiso 1 1 calc R . .
C34 C 0.67666(19) 0.75947(15) 0.20262(12) 0.0263(6) Uani 1 1 d . . .
C35 C 0.75530(19) 0.79856(15) 0.21460(12) 0.0256(6) Uani 1 1 d . . .
H35 H 0.7640 0.8446 0.1939 0.031 Uiso 1 1 calc R . .
C36 C 0.82177(19) 0.77167(14) 0.25636(12) 0.0243(5) Uani 1 1 d . . .
C37 C 0.6004(2) 0.78989(16) 0.15881(12) 0.0287(6) Uani 1 1 d . . .
C38 C 0.5995(3) 0.7322(2) 0.10684(14) 0.0468(8) Uani 1 1 d . . .
H38A H 0.6615 0.7283 0.0825 0.070 Uiso 1 1 calc R . .
H38B H 0.5478 0.7497 0.0816 0.070 Uiso 1 1 calc R . .
H38C H 0.5886 0.6825 0.1237 0.070 Uiso 1 1 calc R . .
C39 C 0.4989(2) 0.8015(2) 0.19471(15) 0.0442(8) Uani 1 1 d . . .
H39A H 0.4801 0.7522 0.2084 0.066 Uiso 1 1 calc R . .
H39B H 0.4516 0.8255 0.1688 0.066 Uiso 1 1 calc R . .
H39C H 0.5015 0.8339 0.2295 0.066 Uiso 1 1 calc R . .
C40 C 0.6212(2) 0.86796(18) 0.13090(15) 0.0423(8) Uani 1 1 d . . .
H40A H 0.6216 0.9049 0.1630 0.064 Uiso 1 1 calc R . .
H40B H 0.5710 0.8856 0.1047 0.064 Uiso 1 1 calc R . .
H40C H 0.6840 0.8623 0.1075 0.064 Uiso 1 1 calc R . .
C41 C 0.9827(2) 0.86380(15) 0.35729(13) 0.0305(6) Uani 1 1 d . . .
C42 C 0.8979(2) 0.85733(15) 0.32805(13) 0.0296(6) Uani 1 1 d . . .
C43 C 0.8083(2) 0.88840(16) 0.35625(14) 0.0332(7) Uani 1 1 d . . .
H43 H 0.7520 0.8853 0.3362 0.040 Uiso 1 1 calc R . .
C44 C 0.7988(2) 0.92425(16) 0.41364(14) 0.0351(7) Uani 1 1 d . . .
C45 C 0.8845(2) 0.92677(15) 0.44219(14) 0.0344(7) Uani 1 1 d . . .
H45 H 0.8801 0.9492 0.4808 0.041 Uiso 1 1 calc R . .
C46 C 0.9766(2) 0.89720(15) 0.41550(14) 0.0317(6) Uani 1 1 d . . .
C47 C 0.6991(2) 0.96004(19) 0.44288(16) 0.0448(8) Uani 1 1 d . . .
C48 C 0.6178(3) 0.9146(3) 0.4300(3) 0.113(2) Uani 1 1 d . . .
H48A H 0.5559 0.9430 0.4438 0.169 Uiso 1 1 calc R . .
H48B H 0.6248 0.8660 0.4511 0.169 Uiso 1 1 calc R . .
H48C H 0.6202 0.9056 0.3867 0.169 Uiso 1 1 calc R . .
C49 C 0.6778(4) 1.0394(3) 0.4156(4) 0.163(4) Uani 1 1 d . . .
H49A H 0.6807 1.0354 0.3718 0.244 Uiso 1 1 calc R . .
H49B H 0.7256 1.0718 0.4265 0.244 Uiso 1 1 calc R . .
H49C H 0.6133 1.0617 0.4311 0.244 Uiso 1 1 calc R . .
C50 C 0.6984(4) 0.9693(6) 0.5104(3) 0.181(4) Uani 1 1 d . . .
H50A H 0.6334 0.9882 0.5272 0.272 Uiso 1 1 calc R . .
H50B H 0.7433 1.0054 0.5190 0.272 Uiso 1 1 calc R . .
H50C H 0.7182 0.9202 0.5285 0.272 Uiso 1 1 calc R . .
C51 C 1.07019(19) 0.75182(15) 0.47009(13) 0.0279(6) Uani 1 1 d . . .
C52 C 1.1217(2) 0.81422(15) 0.45232(13) 0.0310(6) Uani 1 1 d . . .
C53 C 1.2204(2) 0.80007(16) 0.43282(13) 0.0314(6) Uani 1 1 d . . .
H53 H 1.2547 0.8418 0.4214 0.038 Uiso 1 1 calc R . .
C54 C 1.2709(2) 0.72544(17) 0.42950(12) 0.0295(6) Uani 1 1 d . . .
C55 C 1.2152(2) 0.66516(16) 0.44458(12) 0.0283(6) Uani 1 1 d . . .
H55 H 1.2460 0.6148 0.4414 0.034 Uiso 1 1 calc R . .
C56 C 1.1154(2) 0.67646(15) 0.46434(12) 0.0261(6) Uani 1 1 d . . .
C57 C 1.3803(2) 0.71414(18) 0.40908(14) 0.0368(7) Uani 1 1 d . . .
C58 C 1.4360(2) 0.7656(2) 0.44647(19) 0.0589(10) Uani 1 1 d . . .
H58A H 1.4132 0.8189 0.4396 0.088 Uiso 1 1 calc R . .
H58B H 1.5051 0.7564 0.4340 0.088 Uiso 1 1 calc R . .
H58C H 1.4246 0.7537 0.4892 0.088 Uiso 1 1 calc R . .
C59 C 1.4253(2) 0.6302(2) 0.41743(16) 0.0475(8) Uani 1 1 d . . .
H59A H 1.4158 0.6160 0.4598 0.071 Uiso 1 1 calc R . .
H59B H 1.4944 0.6258 0.4046 0.071 Uiso 1 1 calc R . .
H59C H 1.3938 0.5966 0.3931 0.071 Uiso 1 1 calc R . .
C60 C 1.3964(3) 0.7345(3) 0.34092(17) 0.0736(13) Uani 1 1 d . . .
H60A H 1.3599 0.7032 0.3176 0.110 Uiso 1 1 calc R . .
H60B H 1.4650 0.7248 0.3275 0.110 Uiso 1 1 calc R . .
H60C H 1.3742 0.7881 0.3350 0.110 Uiso 1 1 calc R . .
C61 C 0.07435(17) 0.22502(14) -0.05200(12) 0.0214(5) Uani 1 1 d . . .
C62 C 0.01750(18) 0.16529(14) -0.03765(12) 0.0236(5) Uani 1 1 d . . .
C63 C -0.0660(2) 0.16158(15) -0.06810(13) 0.0280(6) Uani 1 1 d . . .
H63 H -0.1043 0.1215 -0.0587 0.034 Uiso 1 1 calc R . .
C64 C -0.0950(2) 0.21532(15) -0.11217(13) 0.0296(6) Uani 1 1 d . . .
C65 C -0.0345(2) 0.27377(15) -0.12574(12) 0.0277(6) Uani 1 1 d . . .
H65 H -0.0514 0.3099 -0.1557 0.033 Uiso 1 1 calc R . .
C66 C 0.05001(19) 0.28025(15) -0.09628(12) 0.0252(6) Uani 1 1 d . . .
C67 C -0.1910(2) 0.21072(17) -0.14153(14) 0.0373(7) Uani 1 1 d . . .
C68 C -0.1897(2) 0.13233(19) -0.17193(16) 0.0455(8) Uani 1 1 d . . .
H68A H -0.1380 0.1264 -0.2046 0.068 Uiso 1 1 calc R . .
H68B H -0.2517 0.1290 -0.1882 0.068 Uiso 1 1 calc R . .
H68C H -0.1786 0.0921 -0.1422 0.068 Uiso 1 1 calc R . .
C69 C -0.2088(3) 0.2740(2) -0.18972(18) 0.0580(10) Uani 1 1 d . . .
H69A H -0.2125 0.3239 -0.1708 0.087 Uiso 1 1 calc R . .
H69B H -0.2695 0.2689 -0.2070 0.087 Uiso 1 1 calc R . .
H69C H -0.1557 0.2689 -0.2215 0.087 Uiso 1 1 calc R . .
C70 C -0.2754(2) 0.2220(2) -0.09034(17) 0.0544(10) Uani 1 1 d . . .
H70A H -0.2647 0.1836 -0.0592 0.082 Uiso 1 1 calc R . .
H70B H -0.3366 0.2168 -0.1070 0.082 Uiso 1 1 calc R . .
H70C H -0.2777 0.2725 -0.0728 0.082 Uiso 1 1 calc R . .
C71 C 0.09876(17) 0.41289(14) -0.01138(12) 0.0214(5) Uani 1 1 d . . .
C72 C 0.11831(18) 0.41122(14) -0.07454(12) 0.0221(5) Uani 1 1 d . . .
C73 C 0.15427(19) 0.47647(14) -0.10136(12) 0.0246(5) Uani 1 1 d . . .
H73 H 0.1669 0.4774 -0.1437 0.029 Uiso 1 1 calc R . .
C74 C 0.1724(2) 0.54040(15) -0.06815(13) 0.0278(6) Uani 1 1 d . . .
C75 C 0.15552(19) 0.53639(15) -0.00490(13) 0.0267(6) Uani 1 1 d . . .
H75 H 0.1680 0.5778 0.0186 0.032 Uiso 1 1 calc R . .
C76 C 0.12055(18) 0.47265(14) 0.02449(11) 0.0214(5) Uani 1 1 d . . .
C77 C 0.2118(2) 0.60976(16) -0.10173(14) 0.0360(7) Uani 1 1 d . . .
C78 C 0.1385(3) 0.64317(17) -0.14646(15) 0.0436(8) Uani 1 1 d . . .
H78A H 0.1295 0.6040 -0.1753 0.065 Uiso 1 1 calc R . .
H78B H 0.1636 0.6862 -0.1680 0.065 Uiso 1 1 calc R . .
H78C H 0.0767 0.6602 -0.1241 0.065 Uiso 1 1 calc R . .
C79 C 0.3103(3) 0.5826(2) -0.13812(18) 0.0573(10) Uani 1 1 d . . .
H79A H 0.3562 0.5602 -0.1106 0.086 Uiso 1 1 calc R . .
H79B H 0.3359 0.6259 -0.1588 0.086 Uiso 1 1 calc R . .
H79C H 0.3004 0.5446 -0.1677 0.086 Uiso 1 1 calc R . .
C80 C 0.2283(3) 0.67277(19) -0.05732(17) 0.0578(10) Uani 1 1 d . . .
H80A H 0.1672 0.6904 -0.0343 0.087 Uiso 1 1 calc R . .
H80B H 0.2527 0.7153 -0.0799 0.087 Uiso 1 1 calc R . .
H80C H 0.2753 0.6524 -0.0298 0.087 Uiso 1 1 calc R . .
C81 C 0.25970(19) 0.35635(14) 0.09509(11) 0.0232(5) Uani 1 1 d . . .
C82 C 0.20576(19) 0.42492(15) 0.11769(12) 0.0247(6) Uani 1 1 d . . .
C83 C 0.2439(2) 0.46282(15) 0.16430(12) 0.0271(6) Uani 1 1 d . . .
H83 H 0.2078 0.5074 0.1807 0.032 Uiso 1 1 calc R . .
C84 C 0.3324(2) 0.43800(16) 0.18770(13) 0.0301(6) Uani 1 1 d . . .
C85 C 0.3843(2) 0.37176(16) 0.16216(13) 0.0321(6) Uani 1 1 d . . .
H85 H 0.4448 0.3545 0.1762 0.039 Uiso 1 1 calc R . .
C86 C 0.35048(19) 0.32969(15) 0.11654(12) 0.0272(6) Uani 1 1 d . . .
C87 C 0.3738(2) 0.48550(18) 0.23623(14) 0.0369(7) Uani 1 1 d . . .
C88 C 0.4413(4) 0.4350(3) 0.2747(2) 0.0936(18) Uani 1 1 d . . .
H88A H 0.4059 0.3960 0.2947 0.140 Uiso 1 1 calc R . .
H88B H 0.4648 0.4661 0.3048 0.140 Uiso 1 1 calc R . .
H88C H 0.4960 0.4108 0.2488 0.140 Uiso 1 1 calc R . .
C89 C 0.2921(3) 0.5293(2) 0.27791(15) 0.0540(10) Uani 1 1 d . . .
H89A H 0.2526 0.5648 0.2540 0.081 Uiso 1 1 calc R . .
H89B H 0.3203 0.5573 0.3081 0.081 Uiso 1 1 calc R . .
H89C H 0.2517 0.4933 0.2980 0.081 Uiso 1 1 calc R . .
C90 C 0.4327(3) 0.5465(2) 0.20298(19) 0.0689(12) Uani 1 1 d . . .
H90A H 0.4874 0.5209 0.1779 0.103 Uiso 1 1 calc R . .
H90B H 0.4564 0.5782 0.2327 0.103 Uiso 1 1 calc R . .
H90C H 0.3909 0.5782 0.1777 0.103 Uiso 1 1 calc R . .
C91 C 0.39859(19) 0.11968(16) 0.07786(12) 0.0267(6) Uani 1 1 d . . .
C92 C 0.40167(19) 0.18280(15) 0.11536(12) 0.0272(6) Uani 1 1 d . . .
C93 C 0.3988(2) 0.17042(17) 0.17833(13) 0.0320(6) Uani 1 1 d . . .
H93 H 0.4013 0.2124 0.2038 0.038 Uiso 1 1 calc R . .
C94 C 0.3925(2) 0.09788(17) 0.20481(13) 0.0340(7) Uani 1 1 d . A .
C95 C 0.3875(2) 0.03680(16) 0.16546(13) 0.0308(6) Uani 1 1 d . . .
H95 H 0.3828 -0.0122 0.1821 0.037 Uiso 1 1 calc R . .
C96 C 0.3892(2) 0.04548(16) 0.10236(13) 0.0292(6) Uani 1 1 d . . .
C97 C 0.3937(3) 0.0834(2) 0.27386(14) 0.0463(8) Uani 1 1 d . . .
C98 C 0.3804(6) 0.1556(3) 0.3102(2) 0.078(3) Uani 0.754(8) 1 d PU A 1
H98A H 0.3726 0.1432 0.3530 0.118 Uiso 0.754(8) 1 calc PR A 1
H98B H 0.3229 0.1873 0.2992 0.118 Uiso 0.754(8) 1 calc PR A 1
H98C H 0.4369 0.1830 0.3019 0.118 Uiso 0.754(8) 1 calc PR A 1
C99 C 0.4874(5) 0.0328(5) 0.2852(3) 0.071(2) Uani 0.754(8) 1 d PU A 1
H99A H 0.4869 0.0203 0.3280 0.106 Uiso 0.754(8) 1 calc PR A 1
H99B H 0.5431 0.0599 0.2730 0.106 Uiso 0.754(8) 1 calc PR A 1
H99C H 0.4916 -0.0140 0.2618 0.106 Uiso 0.754(8) 1 calc PR A 1
C100 C 0.3046(4) 0.0353(4) 0.2959(2) 0.0627(18) Uani 0.754(8) 1 d PU A 1
H10A H 0.3128 -0.0134 0.2749 0.094 Uiso 0.754(8) 1 calc PR A 1
H10B H 0.2438 0.0639 0.2869 0.094 Uiso 0.754(8) 1 calc PR A 1
H10C H 0.3038 0.0264 0.3392 0.094 Uiso 0.754(8) 1 calc PR A 1
C98A C 0.4808(15) 0.1368(13) 0.2988(7) 0.076(7) Uani 0.246(8) 1 d PU A 2
H98D H 0.4887 0.1253 0.3411 0.114 Uiso 0.246(8) 1 calc PR A 2
H98E H 0.4597 0.1909 0.2944 0.114 Uiso 0.246(8) 1 calc PR A 2
H98F H 0.5423 0.1239 0.2749 0.114 Uiso 0.246(8) 1 calc PR A 2
C99A C 0.425(3) 0.0064(14) 0.2945(10) 0.102(10) Uani 0.246(8) 1 d PU A 2
H99D H 0.4273 0.0066 0.3381 0.153 Uiso 0.246(8) 1 calc PR A 2
H99E H 0.4891 -0.0106 0.2751 0.153 Uiso 0.246(8) 1 calc PR A 2
H99F H 0.3792 -0.0281 0.2839 0.153 Uiso 0.246(8) 1 calc PR A 2
C10A C 0.3002(15) 0.1191(15) 0.3066(7) 0.086(8) Uani 0.246(8) 1 d PU A 2
H10D H 0.2457 0.0988 0.2905 0.129 Uiso 0.246(8) 1 calc PR A 2
H10E H 0.2946 0.1742 0.3009 0.129 Uiso 0.246(8) 1 calc PR A 2
H10F H 0.3000 0.1075 0.3495 0.129 Uiso 0.246(8) 1 calc PR A 2
C101 C 0.2066(2) 0.03686(15) 0.03588(12) 0.0265(6) Uani 1 1 d . . .
C102 C 0.2955(2) -0.00805(15) 0.01902(12) 0.0269(6) Uani 1 1 d . . .
C103 C 0.3082(2) -0.04215(15) -0.03886(12) 0.0270(6) Uani 1 1 d . . .
H103 H 0.3669 -0.0726 -0.0501 0.032 Uiso 1 1 calc R . .
C104 C 0.2374(2) -0.03284(15) -0.08040(12) 0.0261(6) Uani 1 1 d . . .
C105 C 0.15329(19) 0.01807(14) -0.06317(12) 0.0253(6) Uani 1 1 d . . .
H105 H 0.1066 0.0287 -0.0912 0.030 Uiso 1 1 calc R . .
C106 C 0.13661(19) 0.05327(14) -0.00629(12) 0.0241(5) Uani 1 1 d . . .
C107 C 0.2441(2) -0.07836(16) -0.14026(13) 0.0319(6) Uani 1 1 d . . .
C108 C 0.3408(2) -0.1302(2) -0.15065(15) 0.0469(8) Uani 1 1 d . . .
H10G H 0.3944 -0.0990 -0.1534 0.070 Uiso 1 1 calc R . .
H10H H 0.3418 -0.1586 -0.1880 0.070 Uiso 1 1 calc R . .
H10I H 0.3473 -0.1657 -0.1171 0.070 Uiso 1 1 calc R . .
C109 C 0.2342(3) -0.02378(19) -0.19586(14) 0.0454(8) Uani 1 1 d . . .
H10J H 0.1744 0.0105 -0.1895 0.068 Uiso 1 1 calc R . .
H10K H 0.2329 -0.0538 -0.2322 0.068 Uiso 1 1 calc R . .
H10L H 0.2892 0.0060 -0.2004 0.068 Uiso 1 1 calc R . .
C110 C 0.1591(2) -0.12867(18) -0.13698(15) 0.0406(7) Uani 1 1 d . . .
H11A H 0.1616 -0.1610 -0.1013 0.061 Uiso 1 1 calc R . .
H11B H 0.1648 -0.1604 -0.1729 0.061 Uiso 1 1 calc R . .
H11C H 0.0977 -0.0961 -0.1346 0.061 Uiso 1 1 calc R . .
C111 C 1.0388(2) 0.43036(16) 0.30128(13) 0.0302(6) Uani 1 1 d . . .
H11D H 1.0597 0.4649 0.2689 0.036 Uiso 1 1 calc R . .
H11E H 1.0670 0.3783 0.2900 0.036 Uiso 1 1 calc R . .
C112 C 0.7072(2) 0.59006(15) 0.31310(13) 0.0305(6) Uani 1 1 d . . .
H11F H 0.6420 0.5800 0.3042 0.037 Uiso 1 1 calc R . .
H11G H 0.7022 0.6049 0.3559 0.037 Uiso 1 1 calc R . .
C113 C 0.9069(2) 0.81628(15) 0.26670(13) 0.0289(6) Uani 1 1 d . . .
H11H H 0.9129 0.8544 0.2344 0.035 Uiso 1 1 calc R . .
H11I H 0.9668 0.7808 0.2635 0.035 Uiso 1 1 calc R . .
C114 C 1.0673(2) 0.89573(16) 0.45020(15) 0.0355(7) Uani 1 1 d . . .
H11J H 1.0482 0.9140 0.4916 0.043 Uiso 1 1 calc R . .
H11K H 1.1111 0.9304 0.4305 0.043 Uiso 1 1 calc R . .
C115 C 1.05528(19) 0.61006(15) 0.48269(12) 0.0253(6) Uani 1 1 d . . .
H11L H 1.0595 0.5995 0.5260 0.030 Uiso 1 1 calc R . .
H11M H 0.9869 0.6261 0.4768 0.030 Uiso 1 1 calc R . .
C116 C 0.1145(2) 0.34210(15) -0.11534(12) 0.0278(6) Uani 1 1 d . . .
H11N H 0.0952 0.3620 -0.1545 0.033 Uiso 1 1 calc R . .
H11O H 0.1811 0.3170 -0.1227 0.033 Uiso 1 1 calc R . .
C117 C 0.11251(19) 0.46401(15) 0.09318(11) 0.0246(5) Uani 1 1 d . . .
H11P H 0.0586 0.4340 0.1055 0.029 Uiso 1 1 calc R . .
H11Q H 0.0969 0.5148 0.1116 0.029 Uiso 1 1 calc R . .
C118 C 0.4144(2) 0.26161(15) 0.08699(13) 0.0304(6) Uani 1 1 d . . .
H11R H 0.4826 0.2707 0.0881 0.036 Uiso 1 1 calc R . .
H11S H 0.4016 0.2598 0.0443 0.036 Uiso 1 1 calc R . .
C119 C 0.3767(2) -0.02218(16) 0.06184(13) 0.0314(6) Uani 1 1 d . . .
H11T H 0.3635 -0.0659 0.0879 0.038 Uiso 1 1 calc R . .
H11U H 0.4383 -0.0365 0.0374 0.038 Uiso 1 1 calc R . .
C120 C 0.04385(19) 0.10616(14) 0.01107(12) 0.0256(6) Uani 1 1 d . . .
H12A H 0.0516 0.1331 0.0485 0.031 Uiso 1 1 calc R . .
H12B H -0.0102 0.0751 0.0194 0.031 Uiso 1 1 calc R . .
C121 C 0.0801(3) 0.1763(3) 0.25957(18) 0.0639(11) Uani 1 1 d . . .
C122 C 0.0481(4) 0.1089(4) 0.2410(3) 0.104(2) Uani 1 1 d . . .
H122 H 0.0529 0.0959 0.1997 0.125 Uiso 1 1 calc R . .
C123 C 0.0102(5) 0.0631(5) 0.2829(5) 0.143(3) Uani 1 1 d . . .
H123 H -0.0107 0.0176 0.2697 0.171 Uiso 1 1 calc R . .
C124 C 0.0001(5) 0.0776(4) 0.3427(5) 0.145(3) Uani 1 1 d . . .
H124 H -0.0301 0.0447 0.3702 0.174 Uiso 1 1 calc R . .
C125 C 0.0359(4) 0.1433(3) 0.3628(2) 0.0932(17) Uani 1 1 d . . .
H125 H 0.0334 0.1539 0.4044 0.112 Uiso 1 1 calc R . .
C126 C 0.0751(3) 0.1925(2) 0.32063(17) 0.0575(10) Uani 1 1 d . . .
H126 H 0.0985 0.2371 0.3337 0.069 Uiso 1 1 calc R . .
C127 C 0.1217(5) 0.2285(4) 0.2132(3) 0.146(3) Uani 1 1 d . . .
H12C H 0.0704 0.2660 0.2010 0.218 Uiso 1 1 calc R . .
H12D H 0.1508 0.1989 0.1781 0.218 Uiso 1 1 calc R . .
H12E H 0.1710 0.2545 0.2302 0.218 Uiso 1 1 calc R . .
C131 C 0.4289(4) 0.4525(4) -0.0052(2) 0.095(2) Uani 1 1 d . . .
H131 H 0.3789 0.4217 -0.0096 0.114 Uiso 1 1 calc R . .
C132 C 0.4090(3) 0.5173(4) 0.0296(2) 0.098(2) Uani 1 1 d . . .
H132 H 0.3473 0.5274 0.0509 0.117 Uiso 1 1 calc R . .
C133 C 0.4783(4) 0.5692(4) 0.0345(2) 0.0996(19) Uani 1 1 d . . .
H133 H 0.4633 0.6153 0.0561 0.119 Uiso 1 1 calc R . .

loop_
_atom_site_aniso_label
_atom_site_aniso_U_11
_atom_site_aniso_U_22
_atom_site_aniso_U_33
_atom_site_aniso_U_23
_atom_site_aniso_U_13
_atom_site_aniso_U_12
P1 0.0264(4) 0.0235(3) 0.0286(4) 0.0061(3) -0.0078(3) -0.0064(3)
P2 0.0252(4) 0.0205(3) 0.0256(4) 0.0036(3) -0.0051(3) -0.0048(3)
O1 0.0270(10) 0.0248(9) 0.0277(10) 0.0059(8) -0.0086(8) -0.0016(8)
O2 0.0296(10) 0.0257(9) 0.0270(10) 0.0056(8) -0.0062(8) -0.0067(8)
O3 0.0325(10) 0.0264(10) 0.0255(10) 0.0047(8) -0.0120(8) -0.0002(8)
O4 0.0301(11) 0.0495(13) 0.0425(12) -0.0040(10) -0.0093(9) -0.0069(10)
O5 0.0289(11) 0.0283(11) 0.0591(14) -0.0007(10) -0.0001(10) -0.0008(9)
O6 0.0218(9) 0.0236(9) 0.0305(10) -0.0005(8) -0.0067(8) -0.0029(7)
O7 0.0211(9) 0.0205(9) 0.0271(10) 0.0045(7) -0.0017(7) -0.0058(7)
O8 0.0236(9) 0.0246(9) 0.0297(10) -0.0012(8) -0.0075(8) -0.0036(7)
O9 0.0503(13) 0.0313(11) 0.0254(10) 0.0031(8) -0.0063(9) -0.0055(9)
O10 0.0324(11) 0.0470(13) 0.0286(11) -0.0032(9) -0.0059(9) 0.0082(10)
C11 0.0188(12) 0.0210(12) 0.0301(14) 0.0082(10) -0.0050(10) -0.0068(10)
C12 0.0212(13) 0.0253(13) 0.0256(13) 0.0060(11) -0.0026(10) -0.0084(10)
C13 0.0284(14) 0.0292(14) 0.0261(14) 0.0051(11) -0.0068(11) -0.0072(11)
C14 0.0227(13) 0.0274(14) 0.0320(15) 0.0073(11) -0.0033(11) -0.0031(11)
C15 0.0239(14) 0.0232(13) 0.0337(15) 0.0016(11) -0.0003(11) -0.0001(11)
C16 0.0223(13) 0.0256(13) 0.0255(14) 0.0048(11) -0.0012(10) -0.0050(11)
C17 0.0292(15) 0.0347(16) 0.0410(17) 0.0048(13) -0.0086(13) 0.0078(13)
C18 0.0295(18) 0.068(3) 0.087(3) 0.015(2) -0.0167(18) 0.0022(17)
C19 0.046(2) 0.052(2) 0.052(2) 0.0187(17) -0.0128(16) 0.0104(16)
C20 0.066(3) 0.053(2) 0.060(2) -0.0070(19) -0.019(2) 0.030(2)
C21 0.0298(14) 0.0240(13) 0.0259(14) 0.0018(11) -0.0085(11) -0.0095(11)
C22 0.0306(14) 0.0242(13) 0.0246(14) -0.0022(11) -0.0082(11) -0.0037(11)
C23 0.0375(16) 0.0210(13) 0.0322(15) -0.0007(11) -0.0136(12) -0.0038(11)
C24 0.0399(16) 0.0260(14) 0.0299(15) 0.0051(11) -0.0133(12) -0.0088(12)
C25 0.0282(15) 0.0316(15) 0.0386(16) 0.0088(12) -0.0124(12) -0.0088(12)
C26 0.0299(14) 0.0256(13) 0.0272(14) 0.0044(11) -0.0115(11) -0.0054(11)
C27 0.0460(18) 0.0315(15) 0.0352(16) 0.0096(13) -0.0125(14) -0.0155(14)
C28 0.077(3) 0.061(3) 0.101(3) 0.047(2) -0.030(3) -0.032(2)
C29 0.318(9) 0.129(5) 0.042(3) -0.008(3) 0.003(4) -0.181(6)
C30 0.061(3) 0.059(3) 0.224(7) 0.066(4) 0.019(4) -0.017(2)
C31 0.0292(14) 0.0230(13) 0.0230(13) 0.0017(10) -0.0102(11) -0.0017(11)
C32 0.0261(14) 0.0226(13) 0.0263(14) 0.0040(11) -0.0034(11) -0.0011(11)
C33 0.0218(13) 0.0265(13) 0.0302(14) 0.0001(11) -0.0042(11) -0.0052(11)
C34 0.0265(14) 0.0279(14) 0.0244(14) 0.0013(11) -0.0054(11) -0.0004(11)
C35 0.0307(14) 0.0206(13) 0.0257(14) 0.0022(10) -0.0038(11) -0.0030(11)
C36 0.0282(14) 0.0217(13) 0.0239(13) 0.0002(10) -0.0067(11) -0.0030(11)
C37 0.0273(14) 0.0331(15) 0.0263(14) 0.0065(12) -0.0059(11) -0.0043(12)
C38 0.056(2) 0.053(2) 0.0348(18) 0.0001(15) -0.0214(16) -0.0060(17)
C39 0.0314(16) 0.059(2) 0.0413(18) 0.0175(16) -0.0090(14) 0.0013(15)
C40 0.0420(18) 0.0461(19) 0.0423(18) 0.0217(15) -0.0179(15) -0.0105(15)
C41 0.0304(15) 0.0223(13) 0.0405(17) 0.0021(12) -0.0068(12) -0.0082(11)
C42 0.0342(16) 0.0210(13) 0.0357(16) 0.0028(11) -0.0104(12) -0.0072(11)
C43 0.0338(16) 0.0249(14) 0.0439(17) 0.0010(12) -0.0140(13) -0.0073(12)
C44 0.0362(16) 0.0250(14) 0.0453(18) -0.0026(13) -0.0093(14) -0.0037(12)
C45 0.0428(18) 0.0202(13) 0.0423(17) -0.0053(12) -0.0128(14) -0.0051(12)
C46 0.0370(16) 0.0180(13) 0.0433(17) -0.0012(12) -0.0135(13) -0.0083(12)
C47 0.0392(18) 0.0388(18) 0.056(2) -0.0125(16) -0.0096(16) 0.0028(14)
C48 0.047(3) 0.110(4) 0.180(6) -0.075(4) 0.027(3) -0.025(3)
C49 0.099(5) 0.056(3) 0.306(10) 0.040(5) 0.068(6) 0.037(3)
C50 0.058(3) 0.395(13) 0.076(4) -0.080(6) -0.005(3) 0.049(5)
C51 0.0245(14) 0.0267(14) 0.0336(15) -0.0009(11) -0.0070(11) -0.0048(11)
C52 0.0373(16) 0.0249(14) 0.0343(16) -0.0007(12) -0.0159(13) -0.0086(12)
C53 0.0314(15) 0.0333(15) 0.0345(16) 0.0021(12) -0.0122(12) -0.0177(12)
C54 0.0267(14) 0.0364(16) 0.0277(14) -0.0004(12) -0.0066(11) -0.0099(12)
C55 0.0295(14) 0.0296(14) 0.0270(14) 0.0021(11) -0.0073(11) -0.0044(12)
C56 0.0291(14) 0.0267(13) 0.0241(14) 0.0003(11) -0.0064(11) -0.0064(11)
C57 0.0295(15) 0.0447(18) 0.0377(17) 0.0010(14) -0.0037(13) -0.0108(13)
C58 0.0343(19) 0.060(2) 0.086(3) -0.008(2) -0.0087(18) -0.0189(17)
C59 0.0287(17) 0.057(2) 0.055(2) -0.0046(17) 0.0006(15) -0.0039(15)
C60 0.065(3) 0.100(3) 0.050(2) 0.021(2) 0.017(2) -0.004(2)
C61 0.0161(12) 0.0186(12) 0.0294(14) -0.0023(10) -0.0036(10) 0.0007(9)
C62 0.0230(13) 0.0178(12) 0.0297(14) -0.0013(10) -0.0016(11) -0.0017(10)
C63 0.0279(14) 0.0202(13) 0.0367(16) 0.0010(11) -0.0036(12) -0.0058(11)
C64 0.0279(14) 0.0247(14) 0.0367(16) -0.0035(12) -0.0077(12) -0.0007(11)
C65 0.0353(15) 0.0225(13) 0.0267(14) 0.0038(11) -0.0087(12) -0.0044(11)
C66 0.0287(14) 0.0210(13) 0.0257(14) -0.0017(10) -0.0020(11) -0.0022(11)
C67 0.0339(16) 0.0352(16) 0.0459(18) -0.0015(14) -0.0205(14) -0.0038(13)
C68 0.0427(19) 0.0454(19) 0.053(2) -0.0053(16) -0.0160(16) -0.0146(15)
C69 0.053(2) 0.052(2) 0.076(3) 0.0153(19) -0.044(2) -0.0122(17)
C70 0.0316(18) 0.071(3) 0.062(2) -0.0141(19) -0.0141(16) 0.0006(17)
C71 0.0182(12) 0.0172(12) 0.0283(14) 0.0046(10) -0.0028(10) 0.0001(10)
C72 0.0193(12) 0.0203(12) 0.0271(14) 0.0017(10) -0.0032(10) -0.0030(10)
C73 0.0268(14) 0.0212(13) 0.0252(13) 0.0050(10) -0.0014(11) -0.0021(10)
C74 0.0284(14) 0.0223(13) 0.0332(15) 0.0057(11) -0.0028(11) -0.0051(11)
C75 0.0272(14) 0.0180(12) 0.0357(15) -0.0006(11) -0.0069(11) -0.0031(10)
C76 0.0193(12) 0.0179(12) 0.0262(13) -0.0005(10) -0.0033(10) 0.0025(10)
C77 0.0477(18) 0.0234(14) 0.0390(17) 0.0084(12) -0.0035(14) -0.0145(13)
C78 0.060(2) 0.0288(16) 0.0434(19) 0.0148(14) -0.0045(16) -0.0136(15)
C79 0.049(2) 0.050(2) 0.073(3) 0.0160(19) 0.0078(18) -0.0203(17)
C80 0.093(3) 0.0303(17) 0.058(2) 0.0103(16) -0.016(2) -0.0310(19)
C81 0.0250(13) 0.0240(13) 0.0225(13) 0.0042(10) -0.0063(10) -0.0086(10)
C82 0.0242(13) 0.0240(13) 0.0261(14) 0.0066(11) -0.0017(11) -0.0052(11)
C83 0.0322(15) 0.0229(13) 0.0271(14) 0.0012(11) -0.0049(11) -0.0054(11)
C84 0.0346(16) 0.0289(14) 0.0292(15) 0.0052(12) -0.0077(12) -0.0110(12)
C85 0.0285(15) 0.0352(16) 0.0351(16) 0.0062(13) -0.0133(12) -0.0063(12)
C86 0.0260(14) 0.0251(13) 0.0307(15) 0.0068(11) -0.0048(11) -0.0022(11)
C87 0.0412(17) 0.0376(17) 0.0348(16) -0.0022(13) -0.0152(14) -0.0073(14)
C88 0.139(5) 0.067(3) 0.081(3) -0.019(2) -0.082(3) 0.019(3)
C89 0.055(2) 0.072(3) 0.0393(19) -0.0194(18) -0.0053(16) -0.0216(19)
C90 0.066(3) 0.080(3) 0.068(3) -0.023(2) 0.009(2) -0.046(2)
C91 0.0251(14) 0.0314(14) 0.0225(13) 0.0047(11) -0.0044(11) 0.0036(11)
C92 0.0249(14) 0.0243(13) 0.0306(15) 0.0000(11) -0.0036(11) 0.0059(11)
C93 0.0336(16) 0.0338(15) 0.0273(15) -0.0032(12) -0.0069(12) 0.0060(12)
C94 0.0371(16) 0.0350(16) 0.0271(15) 0.0011(12) -0.0041(12) 0.0084(13)
C95 0.0344(15) 0.0262(14) 0.0308(15) 0.0049(12) -0.0071(12) 0.0041(12)
C96 0.0270(14) 0.0285(14) 0.0311(15) 0.0033(12) -0.0071(11) 0.0047(11)
C97 0.056(2) 0.052(2) 0.0271(16) 0.0028(15) -0.0051(15) 0.0100(17)
C98 0.140(8) 0.067(4) 0.027(3) -0.009(2) -0.009(3) -0.005(4)
C99 0.071(4) 0.104(6) 0.033(3) 0.013(3) -0.018(3) 0.017(4)
C100 0.079(4) 0.071(4) 0.035(3) 0.012(3) 0.006(2) -0.004(3)
C98A 0.082(14) 0.126(17) 0.029(8) 0.010(9) -0.025(8) -0.038(13)
C99A 0.19(3) 0.068(14) 0.034(10) 0.011(9) -0.016(16) 0.042(18)
C10A 0.076(13) 0.16(2) 0.021(8) -0.005(10) 0.001(8) 0.004(14)
C101 0.0323(15) 0.0220(13) 0.0250(14) 0.0009(11) -0.0030(11) -0.0017(11)
C102 0.0301(14) 0.0218(13) 0.0287(14) 0.0026(11) -0.0048(11) -0.0005(11)
C103 0.0280(14) 0.0205(13) 0.0314(15) 0.0014(11) -0.0013(11) 0.0013(11)
C104 0.0303(14) 0.0226(13) 0.0256(14) 0.0017(11) -0.0005(11) -0.0056(11)
C105 0.0277(14) 0.0189(12) 0.0304(14) 0.0037(11) -0.0053(11) -0.0056(10)
C106 0.0279(14) 0.0160(12) 0.0287(14) 0.0049(10) -0.0011(11) -0.0063(10)
C107 0.0360(16) 0.0294(15) 0.0307(15) -0.0008(12) -0.0047(12) -0.0038(12)
C108 0.047(2) 0.050(2) 0.0416(19) -0.0165(16) -0.0024(15) 0.0062(16)
C109 0.064(2) 0.0407(18) 0.0327(17) -0.0007(14) -0.0044(15) -0.0101(16)
C110 0.0436(18) 0.0343(16) 0.0450(19) -0.0075(14) -0.0015(14) -0.0100(14)
C111 0.0332(15) 0.0259(14) 0.0310(15) -0.0025(12) -0.0056(12) 0.0010(12)
C112 0.0289(15) 0.0274(14) 0.0362(16) 0.0084(12) -0.0071(12) -0.0049(12)
C113 0.0299(15) 0.0237(13) 0.0342(15) 0.0034(11) -0.0078(12) -0.0046(11)
C114 0.0403(17) 0.0240(14) 0.0463(18) -0.0022(13) -0.0174(14) -0.0105(12)
C115 0.0268(14) 0.0251(13) 0.0254(14) 0.0028(11) -0.0067(11) -0.0054(11)
C116 0.0369(16) 0.0250(13) 0.0228(13) 0.0043(11) -0.0032(11) -0.0087(12)
C117 0.0245(13) 0.0234(13) 0.0253(14) -0.0013(11) -0.0026(11) 0.0001(10)
C118 0.0255(14) 0.0304(15) 0.0360(16) 0.0026(12) -0.0076(12) -0.0022(11)
C119 0.0345(16) 0.0254(14) 0.0328(15) 0.0032(12) -0.0054(12) 0.0046(12)
C120 0.0241(13) 0.0212(13) 0.0320(15) 0.0041(11) -0.0025(11) -0.0050(10)
C121 0.071(3) 0.067(3) 0.046(2) 0.009(2) -0.005(2) 0.022(2)
C122 0.087(4) 0.118(5) 0.108(5) -0.049(4) -0.049(4) 0.019(4)
C123 0.100(5) 0.106(6) 0.224(10) -0.038(7) 0.007(6) -0.036(4)
C124 0.136(6) 0.056(4) 0.222(9) 0.056(5) 0.067(6) 0.008(4)
C125 0.125(5) 0.072(3) 0.070(3) 0.023(3) 0.019(3) 0.023(3)
C126 0.080(3) 0.0388(19) 0.051(2) 0.0021(17) -0.004(2) 0.0066(19)
C127 0.183(7) 0.136(6) 0.086(4) 0.053(4) 0.054(4) 0.063(5)
C131 0.073(3) 0.163(6) 0.063(3) 0.056(3) -0.020(3) -0.066(4)
C132 0.049(3) 0.187(7) 0.063(3) 0.045(4) -0.010(2) -0.038(4)
C133 0.070(3) 0.166(6) 0.071(3) 0.053(3) -0.018(3) -0.047(4)

loop_
_atom_type_symbol
_atom_type_description
_atom_type_scat_dispersion_real
_atom_type_scat_dispersion_imag
_atom_type_scat_source
C C 0.0033 0.0016 'International Tables Vol C Tables 4.2.6.8 and 6.1.1.4'
H H 0.0000 0.0000 'International Tables Vol C Tables 4.2.6.8 and 6.1.1.4'
O O 0.0106 0.0060 'International Tables Vol C Tables 4.2.6.8 and 6.1.1.4'
P P 0.1023 0.0942 'International Tables Vol C Tables 4.2.6.8 and 6.1.1.4'

loop_
_geom_angle_atom_site_label_1
_geom_angle_atom_site_label_2
_geom_angle_atom_site_label_3
_geom_angle
_geom_angle_site_symmetry_1
_geom_angle_site_symmetry_3
_geom_angle_publ_flag
O2 P1 O1 101.45(9) . . y
O2 P1 O3 98.88(9) . . y
O1 P1 O3 93.87(9) . . y
O7 P2 O8 101.45(9) . . y
O7 P2 O6 99.11(9) . . y
O8 P2 O6 94.85(9) . . y
C11 O1 P1 125.33(16) . . ?
C21 O2 P1 120.76(16) . . ?
C31 O3 P1 117.23(16) . . ?
C61 O6 P2 112.10(15) . . ?
C71 O7 P2 120.69(15) . . ?
C81 O8 P2 123.60(16) . . ?
C12 C11 C16 122.2(2) . . ?
C12 C11 O1 116.0(2) . . ?
C16 C11 O1 121.5(2) . . ?
C11 C12 C13 118.0(2) . . ?
C11 C12 C115 122.1(2) . . ?
C13 C12 C115 119.9(2) . . ?
C14 C13 C12 122.7(2) . . ?
C15 C14 C13 116.8(2) . . ?
C15 C14 C17 124.0(3) . . ?
C13 C14 C17 119.2(2) . . ?
C14 C15 C16 123.7(3) . . ?
C11 C16 C15 116.6(2) . . ?
C11 C16 C111 125.3(2) . . ?
C15 C16 C111 118.1(2) . . ?
C20 C17 C19 108.6(3) . . ?
C20 C17 C14 112.1(3) . . ?
C19 C17 C14 110.0(2) . . ?
C20 C17 C18 108.3(3) . . ?
C19 C17 C18 109.0(3) . . ?
C14 C17 C18 108.8(2) . . ?
C26 C21 C22 122.4(2) . . ?
C26 C21 O2 122.0(2) . . ?
C22 C21 O2 115.5(2) . . ?
C23 C22 C21 118.0(2) . . ?
C23 C22 C111 121.9(2) . . ?
C21 C22 C111 120.0(2) . . ?
C24 C23 C22 122.1(3) . . ?
C23 C24 C25 116.7(3) . . ?
C23 C24 C27 120.7(3) . . ?
C25 C24 C27 122.6(3) . . ?
C24 C25 C26 123.3(3) . . ?
C21 C26 C25 116.9(2) . . ?
C21 C26 C112 126.0(2) . . ?
C25 C26 C112 116.6(2) . . ?
C28 C27 C29 108.8(4) . . ?
C28 C27 C30 105.8(3) . . ?
C29 C27 C30 109.4(4) . . ?
C28 C27 C24 111.4(3) . . ?
C29 C27 C24 108.7(3) . . ?
C30 C27 C24 112.6(3) . . ?
C36 C31 C32 121.7(2) . . ?
C36 C31 O3 119.4(2) . . ?
C32 C31 O3 118.8(2) . . ?
C33 C32 C31 117.5(2) . . ?
C33 C32 C112 119.0(2) . . ?
C31 C32 C112 123.1(2) . . ?
C32 C33 C34 123.2(2) . . ?
C35 C34 C33 116.8(2) . . ?
C35 C34 C37 123.3(2) . . ?
C33 C34 C37 119.9(2) . . ?
C34 C35 C36 122.6(2) . . ?
C31 C36 C35 118.1(2) . . ?
C31 C36 C113 121.8(2) . . ?
C35 C36 C113 120.1(2) . . ?
C38 C37 C40 108.5(2) . . ?
C38 C37 C39 109.8(3) . . ?
C40 C37 C39 107.5(2) . . ?
C38 C37 C34 110.1(2) . . ?
C40 C37 C34 112.1(2) . . ?
C39 C37 C34 108.8(2) . . ?
O4 C41 C42 116.6(3) . . ?
O4 C41 C46 122.7(2) . . ?
C42 C41 C46 120.7(3) . . ?
C43 C42 C41 118.6(3) . . ?
C43 C42 C113 122.2(2) . . ?
C41 C42 C113 119.2(3) . . ?
C42 C43 C44 122.7(3) . . ?
C45 C44 C43 116.8(3) . . ?
C45 C44 C47 121.7(3) . . ?
C43 C44 C47 121.5(3) . . ?
C44 C45 C46 122.8(3) . . ?
C45 C46 C41 118.3(3) . . ?
C45 C46 C114 121.1(3) . . ?
C41 C46 C114 120.5(3) . . ?
C48 C47 C50 108.9(5) . . ?
C48 C47 C49 107.4(4) . . ?
C50 C47 C49 107.8(5) . . ?
C48 C47 C44 112.4(3) . . ?
C50 C47 C44 112.3(3) . . ?
C49 C47 C44 107.9(3) . . ?
O5 C51 C56 117.0(2) . . ?
O5 C51 C52 122.3(2) . . ?
C56 C51 C52 120.7(3) . . ?
C53 C52 C51 118.8(3) . . ?
C53 C52 C114 121.1(3) . . ?
C51 C52 C114 120.0(3) . . ?
C52 C53 C54 122.7(3) . . ?
C55 C54 C53 116.2(3) . . ?
C55 C54 C57 123.8(3) . . ?
C53 C54 C57 120.0(3) . . ?
C54 C55 C56 123.1(3) . . ?
C51 C56 C55 118.2(2) . . ?
C51 C56 C115 118.8(2) . . ?
C55 C56 C115 122.9(2) . . ?
C54 C57 C58 110.5(3) . . ?
C54 C57 C60 109.4(3) . . ?
C58 C57 C60 109.5(3) . . ?
C54 C57 C59 112.1(2) . . ?
C58 C57 C59 107.3(3) . . ?
C60 C57 C59 107.8(3) . . ?
C62 C61 C66 121.7(2) . . ?
C62 C61 O6 119.8(2) . . ?
C66 C61 O6 118.4(2) . . ?
C61 C62 C63 118.4(2) . . ?
C61 C62 C120 121.3(2) . . ?
C63 C62 C120 120.2(2) . . ?
C62 C63 C64 122.7(2) . . ?
C63 C64 C65 116.8(2) . . ?
C63 C64 C67 120.2(3) . . ?
C65 C64 C67 123.0(2) . . ?
C66 C65 C64 122.8(2) . . ?
C61 C66 C65 117.6(2) . . ?
C61 C66 C116 122.3(2) . . ?
C65 C66 C116 120.0(2) . . ?
C68 C67 C64 110.2(2) . . ?
C68 C67 C69 108.5(3) . . ?
C64 C67 C69 112.2(3) . . ?
C68 C67 C70 110.1(3) . . ?
C64 C67 C70 107.5(2) . . ?
C69 C67 C70 108.2(3) . . ?
C76 C71 C72 122.9(2) . . ?
C76 C71 O7 115.2(2) . . ?
C72 C71 O7 121.9(2) . . ?
C71 C72 C73 116.3(2) . . ?
C71 C72 C116 125.7(2) . . ?
C73 C72 C116 117.7(2) . . ?
C72 C73 C74 123.6(2) . . ?
C75 C74 C73 116.9(2) . . ?
C75 C74 C77 123.2(2) . . ?
C73 C74 C77 119.9(2) . . ?
C74 C75 C76 122.2(2) . . ?
C71 C76 C75 118.0(2) . . ?
C71 C76 C117 119.4(2) . . ?
C75 C76 C117 122.4(2) . . ?
C80 C77 C78 109.2(3) . . ?
C80 C77 C74 111.7(2) . . ?
C78 C77 C74 109.4(2) . . ?
C80 C77 C79 108.6(3) . . ?
C78 C77 C79 108.9(3) . . ?
C74 C77 C79 109.0(2) . . ?
C86 C81 C82 121.0(2) . . ?
C86 C81 O8 116.0(2) . . ?
C82 C81 O8 122.6(2) . . ?
C83 C82 C81 117.1(2) . . ?
C83 C82 C117 117.1(2) . . ?
C81 C82 C117 125.6(2) . . ?
C84 C83 C82 123.9(3) . . ?
C85 C84 C83 116.5(2) . . ?
C85 C84 C87 122.1(3) . . ?
C83 C84 C87 121.3(3) . . ?
C84 C85 C86 123.2(3) . . ?
C85 C86 C81 118.2(2) . . ?
C85 C86 C118 120.5(2) . . ?
C81 C86 C118 121.1(2) . . ?
C88 C87 C89 109.3(3) . . ?
C88 C87 C84 111.6(3) . . ?
C89 C87 C84 111.6(2) . . ?
C88 C87 C90 108.7(3) . . ?
C89 C87 C90 107.0(3) . . ?
C84 C87 C90 108.4(3) . . ?
O9 C91 C92 118.0(2) . . ?
O9 C91 C96 120.6(2) . . ?
C92 C91 C96 121.4(2) . . ?
C91 C92 C93 118.0(3) . . ?
C91 C92 C118 119.7(2) . . ?
C93 C92 C118 122.1(2) . . ?
C94 C93 C92 122.8(3) . . ?
C95 C94 C93 116.9(3) . . ?
C95 C94 C97 120.0(3) . . ?
C93 C94 C97 123.0(3) . . ?
C94 C95 C96 123.0(3) . . ?
C95 C96 C91 117.7(3) . . ?
C95 C96 C119 120.7(3) . . ?
C91 C96 C119 121.5(2) . . ?
C99A C97 C98 127.5(10) . . ?
C99A C97 C10A 113.9(15) . . ?
C98 C97 C10A 53.7(9) . . ?
C99A C97 C99 40.3(14) . . ?
C98 C97 C99 112.6(5) . . ?
C10A C97 C99 141.2(8) . . ?
C99A C97 C94 118.4(9) . . ?
C98 C97 C94 113.0(3) . . ?
C10A C97 C94 110.0(7) . . ?
C99 C97 C94 108.6(3) . . ?
C99A C97 C100 66.5(15) . . ?
C98 C97 C100 107.1(4) . . ?
C10A C97 C100 57.0(10) . . ?
C99 C97 C100 106.7(4) . . ?
C94 C97 C100 108.5(3) . . ?
C99A C97 C98A 102.9(15) . . ?
C98 C97 C98A 50.4(8) . . ?
C10A C97 C98A 103.4(12) . . ?
C99 C97 C98A 68.4(8) . . ?
C94 C97 C98A 106.7(6) . . ?
C100 C97 C98A 144.0(6) . . ?
O10 C101 C102 123.9(2) . . ?
O10 C101 C106 115.4(2) . . ?
C102 C101 C106 120.7(2) . . ?
C103 C102 C101 118.0(2) . . ?
C103 C102 C119 119.6(2) . . ?
C101 C102 C119 122.4(2) . . ?
C104 C103 C102 123.2(2) . . ?
C103 C104 C105 116.3(2) . . ?
C103 C104 C107 123.7(2) . . ?
C105 C104 C107 119.9(2) . . ?
C106 C105 C104 122.9(2) . . ?
C105 C106 C101 118.5(2) . . ?
C105 C106 C120 121.3(2) . . ?
C101 C106 C120 120.3(2) . . ?
C108 C107 C104 111.8(2) . . ?
C108 C107 C110 109.0(2) . . ?
C104 C107 C110 108.3(2) . . ?
C108 C107 C109 108.3(3) . . ?
C104 C107 C109 111.3(2) . . ?
C110 C107 C109 108.0(2) . . ?
C22 C111 C16 113.5(2) . . ?
C32 C112 C26 123.2(2) . . ?
C36 C113 C42 114.5(2) . . ?
C46 C114 C52 111.5(2) . . ?
C12 C115 C56 114.0(2) . . ?
C66 C116 C72 120.9(2) . . ?
C76 C117 C82 113.5(2) . . ?
C86 C118 C92 116.3(2) . . ?
C96 C119 C102 115.5(2) . . ?
C106 C120 C62 113.8(2) . . ?
C126 C121 C122 119.3(5) . . ?
C126 C121 C127 121.4(5) . . ?
C122 C121 C127 119.3(5) . . ?
C123 C122 C121 118.8(6) . . ?
C122 C123 C124 124.4(7) . . ?
C123 C124 C125 117.9(6) . . ?
C126 C125 C124 119.3(5) . . ?
C121 C126 C125 120.3(4) . . ?
C132 C131 C133 122.0(5) . 2_665 ?
C131 C132 C133 122.1(5) . . ?
C131 C133 C132 115.8(6) 2_665 . ?

loop_
_geom_bond_atom_site_label_1
_geom_bond_atom_site_label_2
_geom_bond_distance
_geom_bond_site_symmetry_2
_geom_bond_publ_flag
P1 O2 1.6287(19) . y
P1 O1 1.6292(18) . y
P1 O3 1.642(2) . y
P2 O7 1.6197(18) . y
P2 O8 1.6305(18) . y
P2 O6 1.6547(19) . y
O1 C11 1.410(3) . ?
O2 C21 1.406(3) . ?
O3 C31 1.410(3) . ?
O4 C41 1.369(3) . ?
O5 C51 1.377(3) . ?
O6 C61 1.412(3) . ?
O7 C71 1.403(3) . ?
O8 C81 1.408(3) . ?
O9 C91 1.376(3) . ?
O10 C101 1.375(3) . ?
C11 C12 1.392(4) . ?
C11 C16 1.397(4) . ?
C12 C13 1.398(4) . ?
C12 C115 1.500(4) . ?
C13 C14 1.388(4) . ?
C14 C15 1.387(4) . ?
C14 C17 1.531(4) . ?
C15 C16 1.405(4) . ?
C16 C111 1.520(4) . ?
C17 C20 1.514(4) . ?
C17 C19 1.525(4) . ?
C17 C18 1.540(5) . ?
C21 C26 1.376(4) . ?
C21 C22 1.393(4) . ?
C22 C23 1.392(4) . ?
C22 C111 1.503(4) . ?
C23 C24 1.392(4) . ?
C24 C25 1.395(4) . ?
C24 C27 1.529(4) . ?
C25 C26 1.397(4) . ?
C26 C112 1.520(4) . ?
C27 C28 1.497(5) . ?
C27 C29 1.502(5) . ?
C27 C30 1.509(5) . ?
C31 C36 1.388(3) . ?
C31 C32 1.393(4) . ?
C32 C33 1.385(4) . ?
C32 C112 1.515(4) . ?
C33 C34 1.393(4) . ?
C34 C35 1.386(4) . ?
C34 C37 1.532(4) . ?
C35 C36 1.392(4) . ?
C36 C113 1.509(4) . ?
C37 C38 1.528(4) . ?
C37 C40 1.530(4) . ?
C37 C39 1.532(4) . ?
C41 C42 1.395(4) . ?
C41 C46 1.400(4) . ?
C42 C43 1.383(4) . ?
C42 C113 1.518(4) . ?
C43 C44 1.399(4) . ?
C44 C45 1.387(4) . ?
C44 C47 1.528(4) . ?
C45 C46 1.392(4) . ?
C46 C114 1.516(4) . ?
C47 C48 1.488(5) . ?
C47 C50 1.490(6) . ?
C47 C49 1.509(6) . ?
C51 C56 1.388(4) . ?
C51 C52 1.396(4) . ?
C52 C53 1.380(4) . ?
C52 C114 1.530(4) . ?
C53 C54 1.402(4) . ?
C54 C55 1.387(4) . ?
C54 C57 1.522(4) . ?
C55 C56 1.394(4) . ?
C56 C115 1.525(4) . ?
C57 C58 1.530(4) . ?
C57 C60 1.534(5) . ?
C57 C59 1.536(5) . ?
C61 C62 1.386(3) . ?
C61 C66 1.394(3) . ?
C62 C63 1.387(4) . ?
C62 C120 1.515(3) . ?
C63 C64 1.390(4) . ?
C64 C65 1.397(4) . ?
C64 C67 1.530(4) . ?
C65 C66 1.395(4) . ?
C66 C116 1.502(4) . ?
C67 C68 1.522(4) . ?
C67 C69 1.533(4) . ?
C67 C70 1.537(5) . ?
C71 C76 1.385(3) . ?
C71 C72 1.386(4) . ?
C72 C73 1.393(3) . ?
C72 C116 1.515(4) . ?
C73 C74 1.394(4) . ?
C74 C75 1.387(4) . ?
C74 C77 1.532(4) . ?
C75 C76 1.388(3) . ?
C76 C117 1.507(3) . ?
C77 C80 1.523(4) . ?
C77 C78 1.532(4) . ?
C77 C79 1.538(5) . ?
C81 C86 1.402(3) . ?
C81 C82 1.402(4) . ?
C82 C83 1.394(4) . ?
C82 C117 1.521(3) . ?
C83 C84 1.386(4) . ?
C84 C85 1.381(4) . ?
C84 C87 1.540(4) . ?
C85 C86 1.389(4) . ?
C86 C118 1.509(4) . ?
C87 C88 1.512(5) . ?
C87 C89 1.521(5) . ?
C87 C90 1.544(5) . ?
C91 C92 1.386(4) . ?
C91 C96 1.408(4) . ?
C92 C93 1.393(4) . ?
C92 C118 1.522(4) . ?
C93 C94 1.392(4) . ?
C94 C95 1.388(4) . ?
C94 C97 1.533(4) . ?
C95 C96 1.388(4) . ?
C96 C119 1.517(4) . ?
C97 C99A 1.44(2) . ?
C97 C98 1.479(6) . ?
C97 C10A 1.489(18) . ?
C97 C99 1.515(7) . ?
C97 C100 1.597(6) . ?
C97 C98A 1.724(17) . ?
C101 C102 1.396(4) . ?
C101 C106 1.398(4) . ?
C102 C103 1.395(4) . ?
C102 C119 1.519(4) . ?
C103 C104 1.387(4) . ?
C104 C105 1.400(4) . ?
C104 C107 1.530(4) . ?
C105 C106 1.384(4) . ?
C106 C120 1.508(4) . ?
C107 C108 1.520(4) . ?
C107 C110 1.533(4) . ?
C107 C109 1.544(4) . ?
C121 C126 1.365(5) . ?
C121 C122 1.376(7) . ?
C121 C127 1.476(7) . ?
C122 C123 1.319(10) . ?
C123 C124 1.329(11) . ?
C124 C125 1.386(9) . ?
C125 C126 1.368(6) . ?
C131 C132 1.356(8) . ?
C131 C133 1.390(7) 2_665 ?
C132 C133 1.395(7) . ?
C133 C131 1.390(7) 2_665 ?
